data_1532504
loop_
_publ_author_name
'Sunada, Yusuke'
'Ishida, Shintaro'
'Hirakawa, Fumiya'
'Shiota, Yoshihito'
'Yoshizawa, Kazunari'
'Kanegawa, Shinji'
'Sato, Osamu'
'Nagashima, Hideo'
'Iwamoto, Takeaki'

_publ_section_title
;
 Persistent four-coordinate iron-centered radical stabilized by
 \p-donation
;
_journal_issue 1
_journal_name_full 'Chem. Sci.'
_journal_page_first 191
_journal_paper_doi 10.1039/C5SC02601F
_journal_volume 7
_journal_year 2016
_chemical_formula_moiety 'C26 H52 Fe N O3 P Si4'
_chemical_formula_sum 'C26 H52 Fe N O3 P Si4'
_chemical_formula_weight 625.86
_space_group_crystal_system triclinic
_space_group_IT_number 2
_space_group_name_Hall '-P 1'
_space_group_name_H-M_alt 'P -1'
_symmetry_space_group_name_Hall '-P 1'
_symmetry_space_group_name_H-M 'P -1'
_atom_sites_solution_hydrogens geom
_atom_sites_solution_primary direct
_atom_sites_solution_secondary difmap
_audit_update_record
;
2015-03-31 deposited with the CCDC.
2015-09-25 downloaded from the CCDC.
;
_cell_angle_alpha 75.408(5)
_cell_angle_beta 87.846(7)
_cell_angle_gamma 79.154(6)
_cell_formula_units_Z 2
_cell_length_a 9.4542(8)
_cell_length_b 11.3877(10)
_cell_length_c 16.3807(15)
_cell_measurement_reflns_used 7365
_cell_measurement_temperature 123
_cell_measurement_theta_max 30.66
_cell_measurement_theta_min 1.88
_cell_volume 1676.1(3)
_computing_cell_refinement CrystalClear
_computing_data_collection 'CrystalClear (Rigaku Inc., 2008)'
_computing_data_reduction CrystalClear
_computing_molecular_graphics 'CrystalStructure 4.1'
_computing_publication_material 'CrystalStructure 4.1 (Rigaku, 2014)'
_computing_structure_refinement 'SHELXL97 (Sheldrick, 2008)'
_computing_structure_solution 'Il Milione (Burla, et al., 2007)'
_diffrn_ambient_temperature 123
_diffrn_detector_area_resol_mean 14.222
_diffrn_measured_fraction_theta_full 0.995
_diffrn_measured_fraction_theta_max 0.995
_diffrn_measurement_device_type 'Rigaku Saturn724'
_diffrn_measurement_method \w
_diffrn_radiation_type 'Mo K\a'
_diffrn_radiation_wavelength 0.71075
_diffrn_reflns_av_R_equivalents 0.0235
_diffrn_reflns_laue_measured_fraction_full 0.000
_diffrn_reflns_laue_measured_fraction_max 0.000
_diffrn_reflns_limit_h_max 12
_diffrn_reflns_limit_h_min -12
_diffrn_reflns_limit_k_max 14
_diffrn_reflns_limit_k_min -14
_diffrn_reflns_limit_l_max 21
_diffrn_reflns_limit_l_min -21
_diffrn_reflns_number 24288
_diffrn_reflns_point_group_measured_fraction_full 0.000
_diffrn_reflns_point_group_measured_fraction_max 0.000
_diffrn_reflns_theta_full 27.500
_diffrn_reflns_theta_max 27.500
_diffrn_reflns_theta_min 3.143
_diffrn_standards_number 0
_exptl_absorpt_coefficient_mu 0.666
_exptl_absorpt_correction_T_max 0.967
_exptl_absorpt_correction_T_min 0.851
_exptl_absorpt_correction_type multi-scan
_exptl_absorpt_process_details 'REQAB (Rigaku, 1998)'
_exptl_crystal_colour palegreen
_exptl_crystal_density_diffrn 1.240
_exptl_crystal_density_method 'not measured'
_exptl_crystal_description prism
_exptl_crystal_F_000 672.00
_exptl_crystal_size_max 0.100
_exptl_crystal_size_mid 0.080
_exptl_crystal_size_min 0.050
_refine_diff_density_max 0.46
_refine_diff_density_min -0.45
_refine_ls_extinction_method none
_refine_ls_goodness_of_fit_ref 1.069
_refine_ls_hydrogen_treatment constr
_refine_ls_number_parameters 325
_refine_ls_number_reflns 7658
_refine_ls_number_restraints 0
_refine_ls_R_factor_all 0.0328
_refine_ls_R_factor_gt 0.0318
_refine_ls_shift/su_max 0.001
_refine_ls_structure_factor_coef Fsqd
_refine_ls_weighting_details 'w = 1/[\s^2^(Fo^2^)+(0.0455P)^2^+0.9471P] where P=(Fo^2^+2Fc^2^)/3'
_refine_ls_weighting_scheme calc
_refine_ls_wR_factor_gt 0.0845
_refine_ls_wR_factor_ref 0.0855
_reflns_number_gt 7359
_reflns_number_total 7658
_reflns_threshold_expression F^2^>2.0\s(F^2^)
_cod_data_source_file c5sc02601f2.cif
_cod_data_source_block (P)Fe(CO)2(norAzado)
_cod_depositor_comments 'Adding full bibliography for 1532503--1532506.cif.'
_cod_database_code 1532504

loop_
_symmetry_equiv_pos_site_id
_space_group_symop_operation_xyz
1 +X,+Y,+Z
2 -X,-Y,-Z

loop_
_atom_site_label
_atom_site_type_symbol
_atom_site_fract_x
_atom_site_fract_y
_atom_site_fract_z
_atom_site_U_iso_or_equiv
_atom_site_adp_type
_atom_site_occupancy
_atom_site_site_symmetry_multiplicity
_atom_site_calc_flag
_atom_site_refinement_flags
Fe1 Fe 0.29167(2) -0.001720(17) 0.292965(12) 0.01594(6) Uani 1 2 d .
P1 P 0.20257(4) 0.18630(3) 0.23918(2) 0.01473(8) Uani 1 2 d .
Si1 Si 0.36415(4) 0.27691(4) 0.07178(3) 0.01959(9) Uani 1 2 d .
Si2 Si 0.07636(4) 0.17867(4) 0.06396(2) 0.01812(9) Uani 1 2 d .
Si3 Si 0.20217(5) 0.40374(4) 0.32197(3) 0.02131(9) Uani 1 2 d .
Si4 Si -0.05414(4) 0.25412(4) 0.36025(2) 0.01921(9) Uani 1 2 d .
O1 O 0.40689(11) -0.03521(10) 0.19880(6) 0.0198(2) Uani 1 2 d .
O2 O 0.30749(16) -0.01942(13) 0.47266(8) 0.0391(3) Uani 1 2 d .
O3 O 0.07799(13) -0.16114(12) 0.31119(9) 0.0364(3) Uani 1 2 d .
N1 N 0.47381(12) -0.10214(11) 0.27445(7) 0.0162(2) Uani 1 2 d .
C1 C 0.29260(17) -0.00579(14) 0.40099(10) 0.0246(3) Uani 1 2 d .
C2 C 0.16602(17) -0.10172(14) 0.30349(10) 0.0243(3) Uani 1 2 d .
C3 C 0.18013(14) 0.26033(12) 0.12445(8) 0.0156(2) Uani 1 2 d .
C4 C 0.09146(16) 0.39269(13) 0.11973(9) 0.0188(3) Uani 1 2 d .
C5 C -0.00158(15) 0.39199(13) 0.19848(9) 0.0188(3) Uani 1 2 d .
C6 C 0.08590(15) 0.31063(12) 0.27849(9) 0.0164(2) Uani 1 2 d .
C7 C 0.50149(17) 0.28705(17) 0.14797(11) 0.0292(3) Uani 1 2 d .
C8 C 0.33835(18) 0.42468(15) -0.01431(10) 0.0288(3) Uani 1 2 d .
C9 C 0.44820(19) 0.14934(16) 0.02336(10) 0.0289(3) Uani 1 2 d .
C10 C 0.07256(19) 0.25885(15) -0.05165(10) 0.0269(3) Uani 1 2 d .
C11 C -0.11714(17) 0.19451(18) 0.09453(12) 0.0315(4) Uani 1 2 d .
C12 C 0.14916(19) 0.01096(14) 0.07665(10) 0.0267(3) Uani 1 2 d .
C13 C 0.0996(2) 0.49375(18) 0.39356(13) 0.0376(4) Uani 1 2 d .
C14 C 0.2624(3) 0.52835(18) 0.23730(13) 0.0410(4) Uani 1 2 d .
C15 C 0.36279(19) 0.30283(17) 0.38228(12) 0.0326(4) Uani 1 2 d .
C16 C -0.20532(18) 0.38722(16) 0.36026(12) 0.0318(4) Uani 1 2 d .
C17 C -0.14235(18) 0.13730(16) 0.33055(11) 0.0291(3) Uani 1 2 d .
C18 C 0.01604(19) 0.18980(17) 0.47072(10) 0.0312(4) Uani 1 2 d .
C19 C 0.48657(16) -0.23851(13) 0.28429(9) 0.0201(3) Uani 1 2 d .
C20 C 0.60589(17) -0.28277(15) 0.22754(10) 0.0255(3) Uani 1 2 d .
C21 C 0.73649(17) -0.25202(15) 0.26566(10) 0.0256(3) Uani 1 2 d .
C22 C 0.72857(17) -0.11198(15) 0.23060(10) 0.0265(3) Uani 1 2 d .
C23 C 0.61294(15) -0.06291(13) 0.28748(9) 0.0201(3) Uani 1 2 d .
C24 C 0.55011(18) -0.30574(14) 0.37134(10) 0.0250(3) Uani 1 2 d .
C25 C 0.67368(17) -0.13552(15) 0.37431(10) 0.0247(3) Uani 1 2 d .
C26 C 0.69900(17) -0.26774(15) 0.36295(10) 0.0250(3) Uani 1 2 d .
H4A H 0.15801 0.45144 0.11551 0.0226 Uiso 1 2 calc R
H4B H 0.02903 0.42026 0.06873 0.0226 Uiso 1 2 calc R
H5A H -0.08914 0.35875 0.19261 0.0226 Uiso 1 2 calc R
H5B H -0.03201 0.47742 0.20453 0.0226 Uiso 1 2 calc R
H7A H 0.58935 0.30485 0.11757 0.0350 Uiso 1 2 calc R
H7B H 0.52385 0.20838 0.19065 0.0350 Uiso 1 2 calc R
H7C H 0.46314 0.35325 0.17556 0.0350 Uiso 1 2 calc R
H8A H 0.27502 0.41841 -0.05842 0.0345 Uiso 1 2 calc R
H8B H 0.43193 0.43857 -0.03858 0.0345 Uiso 1 2 calc R
H8C H 0.29469 0.49386 0.00934 0.0345 Uiso 1 2 calc R
H9A H 0.4742 0.0729 0.06772 0.0347 Uiso 1 2 calc R
H9B H 0.53495 0.17021 -0.00706 0.0347 Uiso 1 2 calc R
H9C H 0.37966 0.1378 -0.01607 0.0347 Uiso 1 2 calc R
H10A H 0.01158 0.22288 -0.082 0.0322 Uiso 1 2 calc R
H10B H 0.17058 0.24841 -0.07386 0.0322 Uiso 1 2 calc R
H10C H 0.03353 0.347 -0.05927 0.0322 Uiso 1 2 calc R
H11A H -0.16843 0.15647 0.06024 0.0378 Uiso 1 2 calc R
H11B H -0.16007 0.28221 0.08509 0.0378 Uiso 1 2 calc R
H11C H -0.12455 0.15318 0.15431 0.0378 Uiso 1 2 calc R
H12A H 0.09553 -0.02108 0.0397 0.0320 Uiso 1 2 calc R
H12B H 0.13898 -0.03377 0.13544 0.0320 Uiso 1 2 calc R
H12C H 0.2512 -0.00039 0.06148 0.0320 Uiso 1 2 calc R
H13A H 0.15994 0.54613 0.40897 0.0451 Uiso 1 2 calc R
H13B H 0.07274 0.43658 0.44466 0.0451 Uiso 1 2 calc R
H13C H 0.01232 0.54561 0.36447 0.0451 Uiso 1 2 calc R
H14A H 0.32735 0.49088 0.19896 0.0492 Uiso 1 2 calc R
H14B H 0.31316 0.57772 0.26306 0.0492 Uiso 1 2 calc R
H14C H 0.17832 0.58157 0.20561 0.0492 Uiso 1 2 calc R
H15A H 0.33104 0.24686 0.43241 0.0391 Uiso 1 2 calc R
H15B H 0.42242 0.3542 0.39959 0.0391 Uiso 1 2 calc R
H15C H 0.4192 0.25446 0.34648 0.0391 Uiso 1 2 calc R
H16A H -0.27797 0.35957 0.40116 0.0382 Uiso 1 2 calc R
H16B H -0.24925 0.41832 0.30385 0.0382 Uiso 1 2 calc R
H16C H -0.16765 0.45324 0.37577 0.0382 Uiso 1 2 calc R
H17A H -0.20559 0.10526 0.37618 0.0349 Uiso 1 2 calc R
H17B H -0.06849 0.06929 0.32108 0.0349 Uiso 1 2 calc R
H17C H -0.19935 0.17595 0.27877 0.0349 Uiso 1 2 calc R
H18A H 0.08614 0.11348 0.47387 0.0374 Uiso 1 2 calc R
H18B H -0.06397 0.17207 0.50879 0.0374 Uiso 1 2 calc R
H18C H 0.06277 0.25013 0.48745 0.0374 Uiso 1 2 calc R
H19 H 0.39281 -0.26144 0.27433 0.0242 Uiso 1 2 calc R
H20A H 0.58923 -0.23677 0.16776 0.0305 Uiso 1 2 calc R
H20B H 0.61653 -0.37238 0.23217 0.0305 Uiso 1 2 calc R
H21 H 0.83059 -0.30292 0.25533 0.0307 Uiso 1 2 calc R
H22A H 0.82155 -0.0872 0.23723 0.0318 Uiso 1 2 calc R
H22B H 0.69847 -0.08444 0.17051 0.0318 Uiso 1 2 calc R
H23 H 0.60137 0.02835 0.27972 0.0241 Uiso 1 2 calc R
H24A H 0.55831 -0.39627 0.38185 0.0300 Uiso 1 2 calc R
H24B H 0.49288 -0.27655 0.41663 0.0300 Uiso 1 2 calc R
H25A H 0.60359 -0.12481 0.4195 0.0297 Uiso 1 2 calc R
H25B H 0.76463 -0.11186 0.38661 0.0297 Uiso 1 2 calc R
H26 H 0.77397 -0.3267 0.40194 0.0300 Uiso 1 2 calc R

loop_
_atom_site_aniso_label
_atom_site_aniso_U_11
_atom_site_aniso_U_22
_atom_site_aniso_U_33
_atom_site_aniso_U_12
_atom_site_aniso_U_13
_atom_site_aniso_U_23
Fe1 0.01673(11) 0.01323(10) 0.01645(11) -0.00078(7) -0.00029(7) -0.00254(8)
P1 0.01487(16) 0.01270(16) 0.01569(16) -0.00112(12) -0.00006(12) -0.00285(12)
Si1 0.01815(19) 0.01960(19) 0.01925(19) -0.00364(15) 0.00332(14) -0.00196(15)
Si2 0.01924(19) 0.01772(19) 0.01783(18) -0.00287(14) -0.00168(14) -0.00534(15)
Si3 0.0245(2) 0.01868(19) 0.0231(2) -0.00532(16) -0.00122(16) -0.00817(16)
Si4 0.01850(19) 0.01891(19) 0.01882(19) -0.00132(15) 0.00288(14) -0.00411(15)
O1 0.0195(5) 0.0210(5) 0.0151(5) 0.0030(4) -0.0037(4) -0.0021(4)
O2 0.0513(8) 0.0422(7) 0.0205(6) -0.0005(6) 0.0011(5) -0.0081(5)
O3 0.0280(6) 0.0309(6) 0.0518(8) -0.0131(5) 0.0024(6) -0.0078(6)
N1 0.0167(5) 0.0147(5) 0.0160(5) -0.0005(4) -0.0032(4) -0.0029(4)
C1 0.0270(8) 0.0205(7) 0.0240(7) -0.0002(6) 0.0024(6) -0.0048(6)
C2 0.0226(7) 0.0199(7) 0.0272(8) 0.0003(6) -0.0005(6) -0.0033(6)
C3 0.0165(6) 0.0139(6) 0.0153(6) -0.0015(5) 0.0002(5) -0.0029(5)
C4 0.0222(7) 0.0146(6) 0.0178(6) -0.0010(5) -0.0003(5) -0.0022(5)
C5 0.0194(7) 0.0155(6) 0.0194(7) 0.0007(5) -0.0006(5) -0.0030(5)
C6 0.0175(6) 0.0139(6) 0.0175(6) -0.0012(5) 0.0004(5) -0.0047(5)
C7 0.0207(7) 0.0369(9) 0.0296(8) -0.0106(6) 0.0014(6) -0.0040(7)
C8 0.0292(8) 0.0261(8) 0.0273(8) -0.0082(6) 0.0045(6) 0.0017(6)
C9 0.0305(8) 0.0277(8) 0.0245(8) 0.0001(6) 0.0091(6) -0.0044(6)
C10 0.0351(9) 0.0251(8) 0.0193(7) -0.0037(6) -0.0047(6) -0.0042(6)
C11 0.0213(7) 0.0440(10) 0.0362(9) -0.0101(7) 0.0014(6) -0.0197(8)
C12 0.0338(8) 0.0192(7) 0.0283(8) -0.0038(6) -0.0093(6) -0.0078(6)
C13 0.0408(10) 0.0361(10) 0.0435(10) -0.0040(8) 0.0008(8) -0.0263(8)
C14 0.0570(12) 0.0343(10) 0.0386(10) -0.0276(9) -0.0012(9) -0.0075(8)
C15 0.0297(8) 0.0334(9) 0.0380(9) -0.0037(7) -0.0102(7) -0.0150(7)
C16 0.0256(8) 0.0295(8) 0.0370(9) 0.0026(7) 0.0078(7) -0.0089(7)
C17 0.0265(8) 0.0294(8) 0.0345(9) -0.0112(6) 0.0089(7) -0.0103(7)
C18 0.0314(9) 0.0381(9) 0.0199(7) -0.0033(7) 0.0023(6) -0.0024(7)
C19 0.0211(7) 0.0141(6) 0.0255(7) -0.0014(5) -0.0016(6) -0.0067(5)
C20 0.0287(8) 0.0220(7) 0.0245(7) 0.0043(6) -0.0015(6) -0.0101(6)
C21 0.0207(7) 0.0254(8) 0.0275(8) 0.0040(6) -0.0008(6) -0.0066(6)
C22 0.0196(7) 0.0282(8) 0.0282(8) -0.0021(6) 0.0014(6) -0.0027(6)
C23 0.0177(7) 0.0179(7) 0.0246(7) -0.0033(5) -0.0043(5) -0.0044(6)
C24 0.0303(8) 0.0160(7) 0.0249(7) 0.0004(6) -0.0003(6) -0.0015(6)
C25 0.0249(7) 0.0242(7) 0.0246(7) 0.0002(6) -0.0089(6) -0.0072(6)
C26 0.0244(7) 0.0225(7) 0.0241(7) 0.0041(6) -0.0059(6) -0.0038(6)

loop_
_atom_type_symbol
_atom_type_description
_atom_type_scat_dispersion_real
_atom_type_scat_dispersion_imag
_atom_type_scat_source
C C 0.0033 0.0016
;
International Tables for Crystallography
(Vol. C, Tables 4.2.6.8 and 6.1.1.4)
;
H H 0.0000 0.0000
;
International Tables for Crystallography
(Vol. C, Table 6.1.1.4)
;
N N 0.0061 0.0033
;
International Tables for Crystallography
(Vol. C, Tables 4.2.6.8 and 6.1.1.4)
;
O O 0.0106 0.0060
;
International Tables for Crystallography
(Vol. C, Tables 4.2.6.8 and 6.1.1.4)
;
Fe Fe 0.3463 0.8444
;
International Tables for Crystallography
(Vol. C, Tables 4.2.6.8 and 6.1.1.4)
;
Si Si 0.0817 0.0704
;
International Tables for Crystallography
(Vol. C, Tables 4.2.6.8 and 6.1.1.4)
;
P P 0.1023 0.0942
;
International Tables for Crystallography
(Vol. C, Tables 4.2.6.8 and 6.1.1.4)
;

loop_
_geom_angle_atom_site_label_1
_geom_angle_atom_site_label_2
_geom_angle_atom_site_label_3
_geom_angle
_geom_angle_publ_flag
P1 Fe1 O1 98.58(3) yes
P1 Fe1 N1 131.31(4) yes
P1 Fe1 C1 101.54(5) yes
P1 Fe1 C2 113.69(5) yes
O1 Fe1 N1 41.95(4) yes
O1 Fe1 C1 145.35(6) yes
O1 Fe1 C2 103.06(7) yes
N1 Fe1 C1 104.91(6) yes
N1 Fe1 C2 104.29(6) yes
C1 Fe1 C2 94.29(8) yes
Fe1 P1 C3 125.47(5) yes
Fe1 P1 C6 134.73(4) yes
C3 P1 C6 97.90(6) yes
C3 Si1 C7 112.10(7) yes
C3 Si1 C8 108.15(6) yes
C3 Si1 C9 115.42(8) yes
C7 Si1 C8 107.62(8) yes
C7 Si1 C9 105.71(8) yes
C8 Si1 C9 107.51(7) yes
C3 Si2 C10 109.17(7) yes
C3 Si2 C11 111.35(8) yes
C3 Si2 C12 115.13(7) yes
C10 Si2 C11 104.42(8) yes
C10 Si2 C12 108.62(8) yes
C11 Si2 C12 107.58(9) yes
C6 Si3 C13 112.68(8) yes
C6 Si3 C14 112.65(9) yes
C6 Si3 C15 112.17(8) yes
C13 Si3 C14 102.11(9) yes
C13 Si3 C15 107.35(9) yes
C14 Si3 C15 109.29(9) yes
C6 Si4 C16 108.57(7) yes
C6 Si4 C17 112.13(7) yes
C6 Si4 C18 115.00(7) yes
C16 Si4 C17 104.29(8) yes
C16 Si4 C18 107.90(8) yes
C17 Si4 C18 108.34(8) yes
Fe1 O1 N1 69.37(6) yes
Fe1 N1 O1 68.68(6) yes
Fe1 N1 C19 120.69(9) yes
Fe1 N1 C23 119.89(10) yes
O1 N1 C19 111.16(12) yes
O1 N1 C23 112.14(10) yes
C19 N1 C23 114.32(10) yes
Fe1 C1 O2 171.85(14) yes
Fe1 C2 O3 175.90(14) yes
P1 C3 Si1 111.08(7) yes
P1 C3 Si2 114.41(7) yes
P1 C3 C4 104.54(9) yes
Si1 C3 Si2 109.59(7) yes
Si1 C3 C4 108.35(9) yes
Si2 C3 C4 108.58(9) yes
C3 C4 C5 110.21(10) yes
C4 C5 C6 109.91(11) yes
P1 C6 Si3 110.30(7) yes
P1 C6 Si4 114.38(7) yes
P1 C6 C5 103.64(10) yes
Si3 C6 Si4 110.79(8) yes
Si3 C6 C5 111.29(10) yes
Si4 C6 C5 106.17(9) yes
N1 C19 C20 109.70(12) yes
N1 C19 C24 108.32(13) yes
C20 C19 C24 100.99(11) yes
C19 C20 C21 100.17(14) yes
C20 C21 C22 105.77(12) yes
C20 C21 C26 104.37(13) yes
C22 C21 C26 104.36(14) yes
C21 C22 C23 100.19(12) yes
N1 C23 C22 109.60(13) yes
N1 C23 C25 108.37(11) yes
C22 C23 C25 100.73(11) yes
C19 C24 C26 100.28(12) yes
C23 C25 C26 100.47(14) yes
C21 C26 C24 104.30(14) yes
C21 C26 C25 104.17(12) yes
C24 C26 C25 105.88(13) yes
C3 C4 H4A 109.614 no
C3 C4 H4B 109.617 no
C5 C4 H4A 109.607 no
C5 C4 H4B 109.612 no
H4A C4 H4B 108.144 no
C4 C5 H5A 109.687 no
C4 C5 H5B 109.688 no
C6 C5 H5A 109.678 no
C6 C5 H5B 109.676 no
H5A C5 H5B 108.177 no
Si1 C7 H7A 109.475 no
Si1 C7 H7B 109.478 no
Si1 C7 H7C 109.472 no
H7A C7 H7B 109.472 no
H7A C7 H7C 109.462 no
H7B C7 H7C 109.469 no
Si1 C8 H8A 109.472 no
Si1 C8 H8B 109.470 no
Si1 C8 H8C 109.467 no
H8A C8 H8B 109.476 no
H8A C8 H8C 109.471 no
H8B C8 H8C 109.472 no
Si1 C9 H9A 109.474 no
Si1 C9 H9B 109.474 no
Si1 C9 H9C 109.468 no
H9A C9 H9B 109.471 no
H9A C9 H9C 109.476 no
H9B C9 H9C 109.463 no
Si2 C10 H10A 109.466 no
Si2 C10 H10B 109.468 no
Si2 C10 H10C 109.470 no
H10A C10 H10B 109.479 no
H10A C10 H10C 109.470 no
H10B C10 H10C 109.475 no
Si2 C11 H11A 109.473 no
Si2 C11 H11B 109.471 no
Si2 C11 H11C 109.476 no
H11A C11 H11B 109.467 no
H11A C11 H11C 109.473 no
H11B C11 H11C 109.467 no
Si2 C12 H12A 109.472 no
Si2 C12 H12B 109.473 no
Si2 C12 H12C 109.479 no
H12A C12 H12B 109.464 no
H12A C12 H12C 109.470 no
H12B C12 H12C 109.469 no
Si3 C13 H13A 109.466 no
Si3 C13 H13B 109.473 no
Si3 C13 H13C 109.469 no
H13A C13 H13B 109.477 no
H13A C13 H13C 109.469 no
H13B C13 H13C 109.474 no
Si3 C14 H14A 109.470 no
Si3 C14 H14B 109.475 no
Si3 C14 H14C 109.471 no
H14A C14 H14B 109.470 no
H14A C14 H14C 109.466 no
H14B C14 H14C 109.476 no
Si3 C15 H15A 109.472 no
Si3 C15 H15B 109.471 no
Si3 C15 H15C 109.465 no
H15A C15 H15B 109.478 no
H15A C15 H15C 109.470 no
H15B C15 H15C 109.471 no
Si4 C16 H16A 109.468 no
Si4 C16 H16B 109.473 no
Si4 C16 H16C 109.471 no
H16A C16 H16B 109.466 no
H16A C16 H16C 109.479 no
H16B C16 H16C 109.471 no
Si4 C17 H17A 109.470 no
Si4 C17 H17B 109.476 no
Si4 C17 H17C 109.473 no
H17A C17 H17B 109.473 no
H17A C17 H17C 109.470 no
H17B C17 H17C 109.465 no
Si4 C18 H18A 109.475 no
Si4 C18 H18B 109.477 no
Si4 C18 H18C 109.467 no
H18A C18 H18B 109.477 no
H18A C18 H18C 109.469 no
H18B C18 H18C 109.462 no
N1 C19 H19 112.400 no
C20 C19 H19 112.397 no
C24 C19 H19 112.398 no
C19 C20 H20A 111.746 no
C19 C20 H20B 111.739 no
C21 C20 H20A 111.741 no
C21 C20 H20B 111.737 no
H20A C20 H20B 109.482 no
C20 C21 H21 113.787 no
C22 C21 H21 113.780 no
C26 C21 H21 113.781 no
C21 C22 H22A 111.739 no
C21 C22 H22B 111.733 no
C23 C22 H22A 111.738 no
C23 C22 H22B 111.732 no
H22A C22 H22B 109.481 no
N1 C23 H23 112.489 no
C22 C23 H23 112.491 no
C25 C23 H23 112.486 no
C19 C24 H24A 111.717 no
C19 C24 H24B 111.710 no
C26 C24 H24A 111.719 no
C26 C24 H24B 111.722 no
H24A C24 H24B 109.474 no
C23 C25 H25A 111.679 no
C23 C25 H25B 111.677 no
C26 C25 H25A 111.680 no
C26 C25 H25B 111.684 no
H25A C25 H25B 109.445 no
C21 C26 H26 113.831 no
C24 C26 H26 113.830 no
C25 C26 H26 113.825 no

loop_
_geom_bond_atom_site_label_1
_geom_bond_atom_site_label_2
_geom_bond_distance
_geom_bond_publ_flag
Fe1 P1 2.1205(4) yes
Fe1 O1 1.9300(11) yes
Fe1 N1 1.9389(11) yes
Fe1 C1 1.7587(17) yes
Fe1 C2 1.7699(18) yes
P1 C3 1.8580(13) yes
P1 C6 1.8585(15) yes
Si1 C3 1.9327(14) yes
Si1 C7 1.8729(19) yes
Si1 C8 1.8856(15) yes
Si1 C9 1.8627(19) yes
Si2 C3 1.9209(16) yes
Si2 C10 1.8822(15) yes
Si2 C11 1.8661(17) yes
Si2 C12 1.8656(16) yes
Si3 C6 1.9282(17) yes
Si3 C13 1.874(2) yes
Si3 C14 1.875(2) yes
Si3 C15 1.8672(17) yes
Si4 C6 1.9271(15) yes
Si4 C16 1.8775(17) yes
Si4 C17 1.864(2) yes
Si4 C18 1.8684(16) yes
O1 N1 1.3851(14) yes
O2 C1 1.155(2) yes
O3 C2 1.152(2) yes
N1 C19 1.502(2) yes
N1 C23 1.505(2) yes
C3 C4 1.5656(19) yes
C4 C5 1.533(2) yes
C5 C6 1.5625(18) yes
C19 C20 1.528(2) yes
C19 C24 1.524(2) yes
C20 C21 1.539(3) yes
C21 C22 1.541(2) yes
C21 C26 1.592(2) yes
C22 C23 1.527(2) yes
C23 C25 1.525(2) yes
C24 C26 1.540(2) yes
C25 C26 1.537(3) yes
C4 H4A 0.990 no
C4 H4B 0.990 no
C5 H5A 0.990 no
C5 H5B 0.990 no
C7 H7A 0.980 no
C7 H7B 0.980 no
C7 H7C 0.980 no
C8 H8A 0.980 no
C8 H8B 0.980 no
C8 H8C 0.980 no
C9 H9A 0.980 no
C9 H9B 0.980 no
C9 H9C 0.980 no
C10 H10A 0.980 no
C10 H10B 0.980 no
C10 H10C 0.980 no
C11 H11A 0.980 no
C11 H11B 0.980 no
C11 H11C 0.980 no
C12 H12A 0.980 no
C12 H12B 0.980 no
C12 H12C 0.980 no
C13 H13A 0.980 no
C13 H13B 0.980 no
C13 H13C 0.980 no
C14 H14A 0.980 no
C14 H14B 0.980 no
C14 H14C 0.980 no
C15 H15A 0.980 no
C15 H15B 0.980 no
C15 H15C 0.980 no
C16 H16A 0.980 no
C16 H16B 0.980 no
C16 H16C 0.980 no
C17 H17A 0.980 no
C17 H17B 0.980 no
C17 H17C 0.980 no
C18 H18A 0.980 no
C18 H18B 0.980 no
C18 H18C 0.980 no
C19 H19 1.000 no
C20 H20A 0.990 no
C20 H20B 0.990 no
C21 H21 1.000 no
C22 H22A 0.990 no
C22 H22B 0.990 no
C23 H23 1.000 no
C24 H24A 0.990 no
C24 H24B 0.990 no
C25 H25A 0.990 no
C25 H25B 0.990 no
C26 H26 1.000 no

loop_
_geom_contact_atom_site_label_1
_geom_contact_atom_site_label_2
_geom_contact_distance
_geom_contact_publ_flag
_geom_contact_site_symmetry_2
P1 C7 3.4021(18) no .
P1 C15 3.484(2) no .
Si1 O1 3.5947(11) no .
Si1 C10 3.5457(19) no .
Si2 C9 3.5223(18) no .
Si3 C4 3.5506(17) no .
Si4 C13 3.487(2) no .
O1 C3 3.5807(16) no .
O1 C9 3.1638(18) no .
O1 C12 3.094(2) no .
O1 C20 3.0184(18) no .
O1 C22 3.0288(19) no .
O2 C2 3.522(2) no .
O2 C18 3.281(2) no .
O3 C1 3.507(2) no .
N1 C21 2.7574(19) no .
N1 C26 2.7448(18) no .
C1 C18 3.459(2) no .
C1 C23 3.535(2) no .
C2 C19 3.179(2) no .
C4 C8 3.152(2) no .
C4 C10 3.540(3) no .
C4 C11 3.370(3) no .
C4 C14 3.374(3) no .
C5 C11 3.485(3) no .
C5 C14 3.335(3) no .
C5 C16 3.212(2) no .
C5 C17 3.597(2) no .
C8 C10 3.569(3) no .
C9 C12 3.469(3) no .
C13 C16 3.442(3) no .
C13 C18 3.599(3) no .
C19 C22 2.921(2) no .
C19 C25 2.920(3) no .
C20 C23 2.923(3) no .
C20 C25 3.399(3) no .
C22 C24 3.402(2) no .
C23 C24 2.921(2) no .
O2 C17 3.586(2) no 2_556
O2 C25 3.436(2) no 2_656
O3 C18 3.598(2) no 2_556
O3 C22 3.497(2) no 1_455
C17 O2 3.586(2) no 2_556
C18 O3 3.598(2) no 2_556
C22 O3 3.497(2) no 1_655
C25 O2 3.436(2) no 2_656
Fe1 H12B 3.1350 no .
Fe1 H17B 3.3902 no .
Fe1 H19 3.0205 no .
Fe1 H23 3.0049 no .
Fe1 H24B 3.5174 no .
Fe1 H25A 3.5210 no .
P1 H4A 3.1466 no .
P1 H4B 3.5408 no .
P1 H5A 3.0675 no .
P1 H5B 3.5512 no .
P1 H7B 3.1506 no .
P1 H7C 3.3676 no .
P1 H11C 3.5589 no .
P1 H12B 3.5099 no .
P1 H15C 3.0729 no .
P1 H17B 3.2044 no .
Si1 H4A 2.7233 no .
Si1 H4B 3.2756 no .
Si1 H10B 3.1761 no .
Si1 H12C 3.5625 no .
Si1 H14A 3.5472 no .
Si2 H4B 2.7235 no .
Si2 H5A 3.4375 no .
Si2 H9C 3.1113 no .
Si3 H4A 3.3170 no .
Si3 H5B 2.8486 no .
Si3 H7C 3.4476 no .
Si3 H16C 3.5491 no .
Si3 H18C 3.2178 no .
Si4 H5A 2.7095 no .
Si4 H5B 3.1478 no .
Si4 H13B 3.1903 no .
Si4 H13C 3.5102 no .
O1 H7B 3.1451 no .
O1 H9A 2.3219 no .
O1 H9C 3.5664 no .
O1 H12B 2.7688 no .
O1 H12C 2.6388 no .
O1 H19 2.5877 no .
O1 H20A 2.7444 no .
O1 H22B 2.7534 no .
O1 H23 2.6132 no .
O2 H15A 2.9858 no .
O2 H15C 3.5975 no .
O2 H18A 2.3431 no .
O2 H18C 3.5346 no .
O2 H24B 3.4337 no .
O2 H25A 3.0190 no .
O3 H12B 2.9682 no .
O3 H17B 2.7676 no .
O3 H19 3.0759 no .
N1 H7B 3.5703 no .
N1 H9A 3.4701 no .
N1 H20A 2.6782 no .
N1 H20B 3.3484 no .
N1 H22A 3.3491 no .
N1 H22B 2.6772 no .
N1 H24A 3.3289 no .
N1 H24B 2.6396 no .
N1 H25A 2.6473 no .
N1 H25B 3.3332 no .
C1 H15A 3.1350 no .
C1 H15C 3.3067 no .
C1 H17B 3.5738 no .
C1 H18A 2.5931 no .
C1 H23 3.4958 no .
C1 H24B 3.2556 no .
C1 H25A 2.9889 no .
C2 H12B 2.6734 no .
C2 H17B 2.7204 no .
C2 H19 2.6508 no .
C3 H5A 2.8856 no .
C3 H5B 3.3801 no .
C3 H7B 3.3621 no .
C3 H7C 3.2649 no .
C3 H8A 3.2722 no .
C3 H8C 3.1944 no .
C3 H9A 3.4235 no .
C3 H9C 3.3324 no .
C3 H10B 3.2906 no .
C3 H10C 3.2022 no .
C3 H11B 3.2551 no .
C3 H11C 3.3078 no .
C3 H12B 3.4032 no .
C3 H12C 3.3273 no .
C4 H7C 3.5814 no .
C4 H8A 3.3156 no .
C4 H8C 2.7948 no .
C4 H10C 3.1882 no .
C4 H11B 3.0244 no .
C4 H14A 3.1298 no .
C4 H14C 3.0913 no .
C5 H11B 3.0565 no .
C5 H11C 3.3934 no .
C5 H14A 3.5019 no .
C5 H14C 3.0151 no .
C5 H16B 2.8713 no .
C5 H16C 3.4134 no .
C5 H17C 3.3458 no .
C6 H4A 2.8777 no .
C6 H4B 3.3732 no .
C6 H13B 3.3699 no .
C6 H13C 3.2791 no .
C6 H14A 3.3636 no .
C6 H14C 3.2846 no .
C6 H15A 3.3375 no .
C6 H15C 3.2749 no .
C6 H16B 3.2267 no .
C6 H16C 3.2364 no .
C6 H17B 3.2615 no .
C6 H17C 3.3432 no .
C6 H18A 3.4149 no .
C6 H18C 3.3243 no .
C7 H4A 3.4166 no .
C7 H8B 3.1329 no .
C7 H8C 3.2299 no .
C7 H9A 3.1015 no .
C7 H9B 3.1310 no .
C7 H14A 2.8690 no .
C7 H15C 3.2599 no .
C7 H23 3.1829 no .
C8 H4A 2.7167 no .
C8 H4B 3.1822 no .
C8 H7A 3.1371 no .
C8 H7C 3.2198 no .
C8 H9B 3.1117 no .
C8 H9C 3.2237 no .
C8 H10B 3.1301 no .
C8 H10C 3.3282 no .
C9 H7A 3.1176 no .
C9 H7B 3.1192 no .
C9 H8A 3.1737 no .
C9 H8B 3.1684 no .
C9 H10B 2.9987 no .
C9 H12C 2.7087 no .
C10 H4B 2.9861 no .
C10 H8A 2.8582 no .
C10 H9C 2.9809 no .
C10 H11A 3.0852 no .
C10 H11B 3.1040 no .
C10 H12A 3.1319 no .
C10 H12C 3.2564 no .
C11 H4B 3.0729 no .
C11 H5A 2.8074 no .
C11 H10A 3.0594 no .
C11 H10C 3.1382 no .
C11 H12A 3.1614 no .
C11 H12B 3.1536 no .
C11 H17C 3.0530 no .
C12 H9A 3.2699 no .
C12 H9C 2.9954 no .
C12 H10A 3.1910 no .
C12 H10B 3.2001 no .
C12 H11A 3.1300 no .
C12 H11C 3.1861 no .
C13 H5B 3.4404 no .
C13 H14B 2.9891 no .
C13 H14C 3.0968 no .
C13 H15A 3.1602 no .
C13 H15B 3.1577 no .
C13 H16C 2.6909 no .
C13 H18C 2.8906 no .
C14 H4A 2.6600 no .
C14 H5B 3.0415 no .
C14 H7C 2.8367 no .
C14 H13A 2.9826 no .
C14 H13C 3.1034 no .
C14 H15B 3.1313 no .
C14 H15C 3.2821 no .
C15 H7C 3.4176 no .
C15 H13A 3.1770 no .
C15 H13B 3.1441 no .
C15 H14A 3.2064 no .
C15 H14B 3.2045 no .
C15 H18C 3.3355 no .
C16 H5A 2.9902 no .
C16 H5B 3.0407 no .
C16 H13B 3.2185 no .
C16 H13C 2.9936 no .
C16 H17A 3.1558 no .
C16 H17C 3.0224 no .
C16 H18B 3.1172 no .
C16 H18C 3.2359 no .
C17 H5A 3.0396 no .
C17 H11C 2.8473 no .
C17 H16A 3.0872 no .
C17 H16B 3.0927 no .
C17 H18A 3.1767 no .
C17 H18B 3.1759 no .
C18 H13B 2.8831 no .
C18 H15A 3.1729 no .
C18 H16A 3.1413 no .
C18 H16C 3.2134 no .
C18 H17A 3.0773 no .
C18 H17B 3.2841 no .
C19 H21 3.2408 no .
C19 H22B 3.1559 no .
C19 H23 3.3969 no .
C19 H25A 3.1582 no .
C19 H26 3.2399 no .
C20 H22A 3.3247 no .
C20 H22B 2.5217 no .
C20 H24A 2.5980 no .
C20 H24B 3.2517 no .
C20 H26 3.2029 no .
C21 H19 3.2677 no .
C21 H23 3.2699 no .
C21 H24A 2.8954 no .
C21 H24B 3.3112 no .
C21 H25A 3.3082 no .
C21 H25B 2.8873 no .
C22 H20A 2.5215 no .
C22 H20B 3.3253 no .
C22 H25A 3.2488 no .
C22 H25B 2.5912 no .
C22 H26 3.2059 no .
C23 H7B 3.0695 no .
C23 H19 3.3968 no .
C23 H20A 3.1579 no .
C23 H21 3.2418 no .
C23 H24B 3.1541 no .
C23 H26 3.2423 no .
C24 H20A 3.2514 no .
C24 H20B 2.5985 no .
C24 H21 3.2041 no .
C24 H25A 2.5227 no .
C24 H25B 3.3244 no .
C25 H21 3.1974 no .
C25 H22A 2.5943 no .
C25 H22B 3.2484 no .
C25 H24A 3.3235 no .
C25 H24B 2.5228 no .
C26 H19 3.2676 no .
C26 H20A 3.3118 no .
C26 H20B 2.8946 no .
C26 H22A 2.8972 no .
C26 H22B 3.3130 no .
C26 H23 3.2691 no .
H4A H5A 2.8642 no .
H4A H5B 2.2938 no .
H4A H7C 2.9975 no .
H4A H8A 3.1031 no .
H4A H8B 3.5569 no .
H4A H8C 2.1378 no .
H4A H14A 2.3190 no .
H4A H14B 3.5879 no .
H4A H14C 2.3752 no .
H4B H5A 2.2944 no .
H4B H5B 2.4893 no .
H4B H8A 3.0638 no .
H4B H8C 2.8556 no .
H4B H10B 3.4870 no .
H4B H10C 2.4404 no .
H4B H11B 2.5591 no .
H4B H11C 3.5615 no .
H5A H11B 2.3224 no .
H5A H11C 2.6527 no .
H5A H16B 2.4700 no .
H5A H16C 3.4452 no .
H5A H17B 3.4096 no .
H5A H17C 2.5761 no .
H5B H13C 2.9787 no .
H5B H14A 3.4264 no .
H5B H14C 2.5024 no .
H5B H16B 2.6524 no .
H5B H16C 3.0103 no .
H7A H8B 2.9235 no .
H7A H8C 3.4247 no .
H7A H9A 3.3264 no .
H7A H9B 2.9557 no .
H7A H14A 3.4060 no .
H7A H23 3.5576 no .
H7B H9A 2.9265 no .
H7B H9B 3.3698 no .
H7B H14A 3.4310 no .
H7B H15C 2.8390 no .
H7B H22B 3.5207 no .
H7B H23 2.2083 no .
H7C H8B 3.4041 no .
H7C H8C 3.1118 no .
H7C H14A 1.9391 no .
H7C H14B 3.3058 no .
H7C H14C 3.4877 no .
H7C H15C 2.7890 no .
H8A H9B 3.3285 no .
H8A H9C 3.0686 no .
H8A H10B 2.4024 no .
H8A H10C 2.5653 no .
H8B H9B 2.9457 no .
H8B H9C 3.4783 no .
H8C H10C 3.5869 no .
H8C H14A 3.1240 no .
H9A H12C 2.4235 no .
H9A H20A 3.4760 no .
H9A H22B 2.8035 no .
H9A H23 3.5999 no .
H9B H10B 3.5348 no .
H9B H12C 3.5871 no .
H9C H10A 3.5639 no .
H9C H10B 2.2345 no .
H9C H12A 3.4836 no .
H9C H12C 2.2718 no .
H10A H11A 2.8628 no .
H10A H11B 3.2813 no .
H10A H12A 2.9700 no .
H10A H12C 3.5131 no .
H10B H12A 3.3505 no .
H10B H12C 3.1101 no .
H10C H11A 3.3651 no .
H10C H11B 2.9648 no .
H11A H12A 2.9681 no .
H11A H12B 3.3485 no .
H11B H17C 3.1327 no .
H11C H12A 3.4382 no .
H11C H12B 3.0187 no .
H11C H17B 2.6944 no .
H11C H17C 2.1938 no .
H12B H19 3.5712 no .
H13A H14B 2.7282 no .
H13A H14C 3.2550 no .
H13A H15A 3.4192 no .
H13A H15B 3.0097 no .
H13A H16C 3.5575 no .
H13A H18C 3.5710 no .
H13B H15A 2.9778 no .
H13B H15B 3.3694 no .
H13B H16C 2.5293 no .
H13B H18A 3.5672 no .
H13B H18B 3.4082 no .
H13B H18C 2.0806 no .
H13C H14B 3.2730 no .
H13C H14C 2.9665 no .
H13C H16B 3.3855 no .
H13C H16C 2.1418 no .
H13C H18C 3.4148 no .
H14A H15B 3.3391 no .
H14A H15C 3.1371 no .
H14B H15B 2.9772 no .
H14B H15C 3.5501 no .
H15A H18A 2.9689 no .
H15A H18C 2.6564 no .
H15C H23 3.2250 no .
H16A H17A 2.9754 no .
H16A H17C 3.2186 no .
H16A H18B 2.9166 no .
H16A H18C 3.4457 no .
H16B H17A 3.4115 no .
H16B H17C 2.8418 no .
H16C H18B 3.3801 no .
H16C H18C 3.1166 no .
H17A H18A 3.2682 no .
H17A H18B 2.9197 no .
H17B H18A 3.1370 no .
H17B H18B 3.5593 no .
H19 H20A 2.5061 no .
H19 H20B 2.4230 no .
H19 H24A 2.4183 no .
H19 H24B 2.5021 no .
H20A H21 2.6243 no .
H20A H22A 3.4048 no .
H20A H22B 2.1897 no .
H20A H24A 3.5491 no .
H20B H21 2.3826 no .
H20B H22B 3.4059 no .
H20B H24A 2.4510 no .
H20B H24B 3.5501 no .
H20B H26 3.3987 no .
H21 H22A 2.3845 no .
H21 H22B 2.6268 no .
H21 H24A 3.4015 no .
H21 H25B 3.3902 no .
H21 H26 2.3995 no .
H22A H23 2.4230 no .
H22A H25A 3.5453 no .
H22A H25B 2.4429 no .
H22A H26 3.4034 no .
H22B H23 2.5067 no .
H22B H25B 3.5434 no .
H23 H25A 2.5026 no .
H23 H25B 2.4217 no .
H24A H25A 3.4056 no .
H24A H26 2.3838 no .
H24B H25A 2.1929 no .
H24B H25B 3.4078 no .
H24B H26 2.6261 no .
H25A H26 2.6207 no .
H25B H26 2.3806 no .
Si2 H12A 3.4037 no 2_555
O2 H17A 2.6401 no 2_556
O2 H18B 3.0987 no 2_556
O2 H25A 2.9357 no 2_656
O2 H25B 3.0412 no 2_656
O3 H13A 3.2725 no 1_545
O3 H13C 3.4015 no 1_545
O3 H18B 2.9190 no 2_556
O3 H18C 3.4887 no 2_556
O3 H21 3.3528 no 1_455
O3 H22A 2.6445 no 1_455
O3 H25B 3.1728 no 1_455
C1 H18B 3.2143 no 2_556
C2 H18B 3.1392 no 2_556
C2 H22A 3.4328 no 1_455
C4 H4B 3.3768 no 2_565
C4 H10C 2.9077 no 2_565
C5 H8A 3.5296 no 2_565
C5 H10C 3.2287 no 2_565
C7 H8B 3.3473 no 2_665
C7 H11B 3.3191 no 1_655
C7 H11C 3.5713 no 1_655
C7 H17C 3.4545 no 1_655
C8 H7A 3.3008 no 2_665
C8 H8B 3.1602 no 2_665
C8 H11B 3.3773 no 2_565
C9 H9A 3.2079 no 2_655
C9 H9C 3.3962 no 2_655
C9 H12C 3.4586 no 2_655
C9 H20A 3.0492 no 2_655
C10 H4A 3.5294 no 2_565
C10 H4B 3.5409 no 2_565
C10 H5B 3.3597 no 2_565
C10 H12A 3.3502 no 2_555
C10 H14C 3.4361 no 2_565
C10 H21 3.3648 no 2_655
C10 H22B 3.5264 no 2_655
C11 H7A 2.8757 no 1_455
C11 H12A 3.2832 no 2_555
C11 H22A 3.5932 no 1_455
C12 H10A 3.2869 no 2_555
C12 H11A 3.2695 no 2_555
C12 H12A 3.0196 no 2_555
C13 H13B 3.2487 no 2_566
C13 H21 3.5397 no 1_465
C13 H26 3.3787 no 1_465
C13 H26 3.5361 no 2_656
C14 H19 3.0847 no 1_565
C15 H24B 3.5340 no 2_656
C15 H25A 3.3574 no 2_656
C16 H20B 3.2202 no 1_465
C16 H21 3.5877 no 1_465
C16 H24A 3.0829 no 1_465
C16 H26 3.4624 no 1_465
C17 H22A 3.3654 no 1_455
C17 H23 3.1475 no 1_455
C17 H25B 3.0385 no 1_455
C18 H25B 3.0292 no 2_656
C19 H14B 2.9814 no 1_545
C20 H8A 3.5490 no 2_655
C20 H9C 3.4513 no 2_655
C20 H10B 3.2205 no 2_655
C20 H14B 3.4043 no 1_545
C20 H16B 3.3549 no 1_645
C21 H10B 3.2227 no 2_655
C21 H13C 3.3026 no 1_645
C21 H16C 3.3568 no 1_645
C22 H10B 3.3442 no 2_655
C22 H11C 3.4863 no 1_655
C23 H17A 3.3982 no 1_655
C23 H17C 3.4886 no 1_655
C24 H14B 3.5397 no 1_545
C24 H16C 3.4375 no 1_645
C25 H15A 3.1019 no 2_656
C25 H17A 3.1693 no 1_655
C25 H18A 3.5153 no 2_656
C25 H18C 3.2788 no 2_656
C26 H13C 3.3019 no 1_645
C26 H15A 3.4174 no 2_656
C26 H16C 3.1473 no 1_645
C26 H18C 3.4570 no 2_656
H4A C10 3.5294 no 2_565
H4A H4B 3.4025 no 2_565
H4A H10C 2.6253 no 2_565
H4B C4 3.3768 no 2_565
H4B C10 3.5409 no 2_565
H4B H4A 3.4025 no 2_565
H4B H4B 2.5153 no 2_565
H4B H8A 3.0918 no 2_565
H4B H8C 3.2398 no 2_565
H4B H10C 2.5707 no 2_565
H5A H7A 3.5341 no 1_455
H5A H8A 3.1877 no 2_565
H5B C10 3.3597 no 2_565
H5B H8A 3.2204 no 2_565
H5B H10A 3.5329 no 2_565
H5B H10B 3.3690 no 2_565
H5B H10C 2.6934 no 2_565
H5B H20B 3.5085 no 1_465
H5B H21 2.8951 no 1_465
H7A C8 3.3008 no 2_665
H7A C11 2.8757 no 1_655
H7A H5A 3.5341 no 1_655
H7A H8A 3.5218 no 2_665
H7A H8B 2.8540 no 2_665
H7A H8C 3.0251 no 2_665
H7A H11A 2.8571 no 1_655
H7A H11B 2.3888 no 1_655
H7A H11C 2.9158 no 1_655
H7A H17C 3.2339 no 1_655
H7B H11A 3.5914 no 1_655
H7B H11B 3.5286 no 1_655
H7B H11C 3.3245 no 1_655
H7B H17C 2.9530 no 1_655
H7C H8B 3.1107 no 2_665
H8A C5 3.5296 no 2_565
H8A C20 3.5490 no 2_655
H8A H4B 3.0918 no 2_565
H8A H5A 3.1877 no 2_565
H8A H5B 3.2204 no 2_565
H8A H7A 3.5218 no 2_665
H8A H11B 3.2994 no 2_565
H8A H20A 3.1350 no 2_655
H8A H20B 3.1236 no 2_655
H8B C7 3.3473 no 2_665
H8B C8 3.1602 no 2_665
H8B H7A 2.8540 no 2_665
H8B H7C 3.1107 no 2_665
H8B H8B 2.6273 no 2_665
H8B H8C 2.9204 no 2_665
H8B H14A 3.4499 no 2_665
H8B H20A 3.5290 no 2_655
H8B H20B 3.5040 no 2_655
H8C H4B 3.2398 no 2_565
H8C H7A 3.0251 no 2_665
H8C H8B 2.9204 no 2_665
H8C H10C 3.4673 no 2_565
H8C H11B 2.7303 no 2_565
H9A C9 3.2079 no 2_655
H9A H9A 3.0638 no 2_655
H9A H9B 3.1846 no 2_655
H9A H9C 2.8406 no 2_655
H9A H12C 3.4002 no 2_655
H9B H9A 3.1846 no 2_655
H9B H9C 3.3743 no 2_655
H9B H11A 3.0140 no 1_655
H9B H12C 2.8078 no 2_655
H9B H20A 2.7883 no 2_655
H9C C9 3.3962 no 2_655
H9C C20 3.4513 no 2_655
H9C H9A 2.8406 no 2_655
H9C H9B 3.3743 no 2_655
H9C H9C 3.4460 no 2_655
H9C H20A 2.4879 no 2_655
H9C H22B 2.8981 no 2_655
H10A C12 3.2869 no 2_555
H10A H5B 3.5329 no 2_565
H10A H12A 2.6091 no 2_555
H10A H12B 3.1028 no 2_555
H10A H14C 2.9629 no 2_565
H10A H21 3.1636 no 2_655
H10A H22A 3.4789 no 2_655
H10A H22B 3.3658 no 2_655
H10B C20 3.2205 no 2_655
H10B C21 3.2227 no 2_655
H10B C22 3.3442 no 2_655
H10B H5B 3.3690 no 2_565
H10B H20A 2.6957 no 2_655
H10B H20B 3.4060 no 2_655
H10B H21 2.8796 no 2_655
H10B H22A 3.5981 no 2_655
H10B H22B 2.8281 no 2_655
H10C C4 2.9077 no 2_565
H10C C5 3.2287 no 2_565
H10C H4A 2.6253 no 2_565
H10C H4B 2.5707 no 2_565
H10C H5B 2.6934 no 2_565
H10C H8C 3.4673 no 2_565
H10C H14C 3.0306 no 2_565
H10C H21 3.5322 no 2_655
H11A C12 3.2695 no 2_555
H11A H7A 2.8571 no 1_455
H11A H7B 3.5914 no 1_455
H11A H9B 3.0140 no 1_455
H11A H12A 2.5138 no 2_555
H11A H12C 3.1896 no 2_555
H11A H22A 3.4841 no 1_455
H11A H22B 3.3172 no 1_455
H11B C7 3.3191 no 1_455
H11B C8 3.3773 no 2_565
H11B H7A 2.3888 no 1_455
H11B H7B 3.5286 no 1_455
H11B H8A 3.2994 no 2_565
H11B H8C 2.7303 no 2_565
H11C C7 3.5713 no 1_455
H11C C22 3.4863 no 1_455
H11C H7A 2.9158 no 1_455
H11C H7B 3.3245 no 1_455
H11C H22A 2.8631 no 1_455
H11C H22B 3.3913 no 1_455
H11C H23 3.5313 no 1_455
H12A Si2 3.4037 no 2_555
H12A C10 3.3502 no 2_555
H12A C11 3.2832 no 2_555
H12A C12 3.0196 no 2_555
H12A H10A 2.6091 no 2_555
H12A H11A 2.5138 no 2_555
H12A H12A 2.1727 no 2_555
H12A H12B 3.5483 no 2_555
H12B H10A 3.1028 no 2_555
H12B H12A 3.5483 no 2_555
H12B H22A 3.4578 no 1_455
H12C C9 3.4586 no 2_655
H12C H9A 3.4002 no 2_655
H12C H9B 2.8078 no 2_655
H12C H11A 3.1896 no 2_555
H13A O3 3.2725 no 1_565
H13A H13B 3.2101 no 2_566
H13A H16C 3.5314 no 2_566
H13A H18C 3.5457 no 2_566
H13A H26 3.4477 no 2_656
H13B C13 3.2487 no 2_566
H13B H13A 3.2101 no 2_566
H13B H13B 2.7658 no 2_566
H13B H13C 3.2454 no 2_566
H13B H26 3.4738 no 1_465
H13B H26 2.8262 no 2_656
H13C O3 3.4015 no 1_565
H13C C21 3.3026 no 1_465
H13C C26 3.3019 no 1_465
H13C H13B 3.2454 no 2_566
H13C H21 2.5856 no 1_465
H13C H26 2.5849 no 1_465
H14A H8B 3.4499 no 2_665
H14A H19 3.5116 no 1_565
H14A H20B 3.5123 no 1_565
H14B C19 2.9814 no 1_565
H14B C20 3.4043 no 1_565
H14B C24 3.5397 no 1_565
H14B H19 2.1577 no 1_565
H14B H20B 3.0273 no 1_565
H14B H24A 3.1833 no 1_565
H14C C10 3.4361 no 2_565
H14C H10A 2.9629 no 2_565
H14C H10C 3.0306 no 2_565
H14C H19 3.3355 no 1_565
H14C H21 3.4514 no 1_465
H15A C25 3.1019 no 2_656
H15A C26 3.4174 no 2_656
H15A H24B 3.1532 no 2_656
H15A H25A 2.5078 no 2_656
H15A H25B 3.1616 no 2_656
H15A H26 3.1426 no 2_656
H15B H16A 2.8459 no 1_655
H15B H16B 3.5409 no 1_655
H15B H24A 3.2771 no 1_565
H15B H24B 3.0099 no 2_656
H15B H25A 3.4572 no 2_656
H15C H16A 3.5291 no 1_655
H16A H15B 2.8459 no 1_455
H16A H15C 3.5291 no 1_455
H16A H20B 3.5748 no 1_465
H16A H24A 2.8637 no 1_465
H16A H24B 3.5743 no 2_556
H16B C20 3.3549 no 1_465
H16B H15B 3.5409 no 1_455
H16B H20B 2.4967 no 1_465
H16B H21 3.2960 no 1_465
H16B H24A 3.0232 no 1_465
H16C C21 3.3568 no 1_465
H16C C24 3.4375 no 1_465
H16C C26 3.1473 no 1_465
H16C H13A 3.5314 no 2_566
H16C H20B 3.1815 no 1_465
H16C H21 2.9712 no 1_465
H16C H24A 2.8381 no 1_465
H16C H26 2.6022 no 1_465
H17A O2 2.6401 no 2_556
H17A C23 3.3982 no 1_455
H17A C25 3.1693 no 1_455
H17A H18A 3.0952 no 2_556
H17A H22A 3.5083 no 1_455
H17A H23 2.8478 no 1_455
H17A H25A 3.3717 no 1_455
H17A H25B 2.5034 no 1_455
H17B H18A 3.4940 no 2_556
H17B H18B 3.4636 no 2_556
H17B H22A 2.8602 no 1_455
H17B H23 3.3592 no 1_455
H17B H25B 2.8069 no 1_455
H17C C7 3.4545 no 1_455
H17C C23 3.4886 no 1_455
H17C H7A 3.2339 no 1_455
H17C H7B 2.9530 no 1_455
H17C H22A 3.2057 no 1_455
H17C H23 2.7480 no 1_455
H17C H25B 3.3817 no 1_455
H18A C25 3.5153 no 2_656
H18A H17A 3.0952 no 2_556
H18A H17B 3.4940 no 2_556
H18A H18A 3.2296 no 2_556
H18A H18B 3.2381 no 2_556
H18A H25A 3.5090 no 2_656
H18A H25B 2.7250 no 2_656
H18B O2 3.0987 no 2_556
H18B O3 2.9190 no 2_556
H18B C1 3.2143 no 2_556
H18B C2 3.1392 no 2_556
H18B H17B 3.4636 no 2_556
H18B H18A 3.2381 no 2_556
H18B H25B 3.2338 no 2_656
H18C O3 3.4887 no 2_556
H18C C25 3.2788 no 2_656
H18C C26 3.4570 no 2_656
H18C H13A 3.5457 no 2_566
H18C H25A 3.4469 no 2_656
H18C H25B 2.6547 no 2_656
H18C H26 2.8175 no 2_656
H19 C14 3.0847 no 1_545
H19 H14A 3.5116 no 1_545
H19 H14B 2.1577 no 1_545
H19 H14C 3.3355 no 1_545
H20A C9 3.0492 no 2_655
H20A H8A 3.1350 no 2_655
H20A H8B 3.5290 no 2_655
H20A H9B 2.7883 no 2_655
H20A H9C 2.4879 no 2_655
H20A H10B 2.6957 no 2_655
H20B C16 3.2202 no 1_645
H20B H5B 3.5085 no 1_645
H20B H8A 3.1236 no 2_655
H20B H8B 3.5040 no 2_655
H20B H10B 3.4060 no 2_655
H20B H14A 3.5123 no 1_545
H20B H14B 3.0273 no 1_545
H20B H16A 3.5748 no 1_645
H20B H16B 2.4967 no 1_645
H20B H16C 3.1815 no 1_645
H21 O3 3.3528 no 1_655
H21 C10 3.3648 no 2_655
H21 C13 3.5397 no 1_645
H21 C16 3.5877 no 1_645
H21 H5B 2.8951 no 1_645
H21 H10A 3.1636 no 2_655
H21 H10B 2.8796 no 2_655
H21 H10C 3.5322 no 2_655
H21 H13C 2.5856 no 1_645
H21 H14C 3.4514 no 1_645
H21 H16B 3.2960 no 1_645
H21 H16C 2.9712 no 1_645
H22A O3 2.6445 no 1_655
H22A C2 3.4328 no 1_655
H22A C11 3.5932 no 1_655
H22A C17 3.3654 no 1_655
H22A H10A 3.4789 no 2_655
H22A H10B 3.5981 no 2_655
H22A H11A 3.4841 no 1_655
H22A H11C 2.8631 no 1_655
H22A H12B 3.4578 no 1_655
H22A H17A 3.5083 no 1_655
H22A H17B 2.8602 no 1_655
H22A H17C 3.2057 no 1_655
H22B C10 3.5264 no 2_655
H22B H9C 2.8981 no 2_655
H22B H10A 3.3658 no 2_655
H22B H10B 2.8281 no 2_655
H22B H11A 3.3172 no 1_655
H22B H11C 3.3913 no 1_655
H23 C17 3.1475 no 1_655
H23 H11C 3.5313 no 1_655
H23 H17A 2.8478 no 1_655
H23 H17B 3.3592 no 1_655
H23 H17C 2.7480 no 1_655
H24A C16 3.0829 no 1_645
H24A H14B 3.1833 no 1_545
H24A H15B 3.2771 no 1_545
H24A H16A 2.8637 no 1_645
H24A H16B 3.0232 no 1_645
H24A H16C 2.8381 no 1_645
H24B C15 3.5340 no 2_656
H24B H15A 3.1532 no 2_656
H24B H15B 3.0099 no 2_656
H24B H16A 3.5743 no 2_556
H25A O2 2.9357 no 2_656
H25A C15 3.3574 no 2_656
H25A H15A 2.5078 no 2_656
H25A H15B 3.4572 no 2_656
H25A H17A 3.3717 no 1_655
H25A H18A 3.5090 no 2_656
H25A H18C 3.4469 no 2_656
H25B O2 3.0412 no 2_656
H25B O3 3.1728 no 1_655
H25B C17 3.0385 no 1_655
H25B C18 3.0292 no 2_656
H25B H15A 3.1616 no 2_656
H25B H17A 2.5034 no 1_655
H25B H17B 2.8069 no 1_655
H25B H17C 3.3817 no 1_655
H25B H18A 2.7250 no 2_656
H25B H18B 3.2338 no 2_656
H25B H18C 2.6547 no 2_656
H26 C13 3.3787 no 1_645
H26 C13 3.5361 no 2_656
H26 C16 3.4624 no 1_645
H26 H13A 3.4477 no 2_656
H26 H13B 3.4738 no 1_645
H26 H13B 2.8262 no 2_656
H26 H13C 2.5849 no 1_645
H26 H15A 3.1426 no 2_656
H26 H16C 2.6022 no 1_645
H26 H18C 2.8175 no 2_656

loop_
_geom_torsion_atom_site_label_1
_geom_torsion_atom_site_label_2
_geom_torsion_atom_site_label_3
_geom_torsion_atom_site_label_4
_geom_torsion
_geom_torsion_publ_flag
P1 Fe1 O1 N1 146.18(4) no
O1 Fe1 P1 C3 24.26(4) no
O1 Fe1 P1 C6 -175.10(4) no
P1 Fe1 N1 O1 -47.12(8) no
P1 Fe1 N1 C19 -149.77(5) no
P1 Fe1 N1 C23 56.90(9) no
N1 Fe1 P1 C3 53.95(6) no
N1 Fe1 P1 C6 -145.41(6) no
C1 Fe1 P1 C3 175.89(6) no
C1 Fe1 P1 C6 -23.47(6) no
C2 Fe1 P1 C3 -84.15(7) no
C2 Fe1 P1 C6 76.49(7) no
O1 Fe1 N1 O1 -0.00(5) no
O1 Fe1 N1 C19 -102.65(11) no
O1 Fe1 N1 C23 104.02(10) no
N1 Fe1 O1 N1 -0.00(6) no
C1 Fe1 O1 N1 21.13(13) no
C2 Fe1 O1 N1 -96.95(6) no
C1 Fe1 N1 O1 -167.75(7) no
C1 Fe1 N1 C19 89.60(9) no
C1 Fe1 N1 C23 -63.74(9) no
C2 Fe1 N1 O1 93.75(7) no
C2 Fe1 N1 C19 -8.90(10) no
C2 Fe1 N1 C23 -162.23(8) no
Fe1 P1 C3 Si1 -70.83(9) no
Fe1 P1 C3 Si2 53.89(8) no
Fe1 P1 C3 C4 172.52(4) no
Fe1 P1 C6 Si3 91.75(8) no
Fe1 P1 C6 Si4 -33.92(12) no
Fe1 P1 C6 C5 -149.04(4) no
C3 P1 C6 Si3 -104.07(7) no
C3 P1 C6 Si4 130.26(8) no
C3 P1 C6 C5 15.14(9) no
C6 P1 C3 Si1 122.93(8) no
C6 P1 C3 Si2 -112.36(8) no
C6 P1 C3 C4 6.27(9) no
C7 Si1 C3 P1 -26.85(10) no
C7 Si1 C3 Si2 -154.24(7) no
C7 Si1 C3 C4 87.44(9) no
C8 Si1 C3 P1 -145.32(8) no
C8 Si1 C3 Si2 87.29(8) no
C8 Si1 C3 C4 -31.03(10) no
C9 Si1 C3 P1 94.26(9) no
C9 Si1 C3 Si2 -33.13(8) no
C9 Si1 C3 C4 -151.45(8) no
C10 Si2 C3 P1 -176.65(7) no
C10 Si2 C3 Si1 -51.15(8) no
C10 Si2 C3 C4 67.03(9) no
C11 Si2 C3 P1 68.58(9) no
C11 Si2 C3 Si1 -165.92(7) no
C11 Si2 C3 C4 -47.74(9) no
C12 Si2 C3 P1 -54.20(9) no
C12 Si2 C3 Si1 71.29(8) no
C12 Si2 C3 C4 -170.53(7) no
C13 Si3 C6 P1 -161.09(7) no
C13 Si3 C6 Si4 -33.42(9) no
C13 Si3 C6 C5 84.46(10) no
C14 Si3 C6 P1 84.02(9) no
C14 Si3 C6 Si4 -148.30(8) no
C14 Si3 C6 C5 -30.43(11) no
C15 Si3 C6 P1 -39.81(10) no
C15 Si3 C6 Si4 87.87(9) no
C15 Si3 C6 C5 -154.25(9) no
C16 Si4 C6 P1 -157.32(9) no
C16 Si4 C6 Si3 77.26(9) no
C16 Si4 C6 C5 -43.69(11) no
C17 Si4 C6 P1 -42.63(10) no
C17 Si4 C6 Si3 -168.05(6) no
C17 Si4 C6 C5 71.00(9) no
C18 Si4 C6 P1 81.72(11) no
C18 Si4 C6 Si3 -43.69(10) no
C18 Si4 C6 C5 -164.65(9) no
Fe1 O1 N1 Fe1 0.000(11) no
Fe1 O1 N1 C19 115.88(8) no
Fe1 O1 N1 C23 -114.76(9) no
Fe1 N1 C19 C20 152.05(7) no
Fe1 N1 C19 C24 -98.57(10) no
Fe1 N1 C23 C22 -151.82(7) no
Fe1 N1 C23 C25 99.12(9) no
O1 N1 C19 C20 74.97(12) no
O1 N1 C19 C24 -175.65(9) no
O1 N1 C23 C22 -74.46(12) no
O1 N1 C23 C25 176.48(9) no
C19 N1 C23 C22 53.24(13) no
C19 N1 C23 C25 -55.82(14) no
C23 N1 C19 C20 -53.23(14) no
C23 N1 C19 C24 56.15(13) no
P1 C3 C4 C5 -27.19(13) no
Si1 C3 C4 C5 -145.71(9) no
Si2 C3 C4 C5 95.33(10) no
C3 C4 C5 C6 41.11(16) no
C4 C5 C6 P1 -33.54(14) no
C4 C5 C6 Si3 84.99(13) no
C4 C5 C6 Si4 -154.38(11) no
N1 C19 C20 C21 62.04(12) no
N1 C19 C24 C26 -63.15(13) no
C20 C19 C24 C26 52.07(14) no
C24 C19 C20 C21 -52.14(13) no
C19 C20 C21 C22 -78.51(12) no
C19 C20 C21 C26 31.27(12) no
C20 C21 C22 C23 78.60(14) no
C20 C21 C26 C24 -0.14(14) no
C20 C21 C26 C25 -110.96(12) no
C22 C21 C26 C24 110.67(12) no
C22 C21 C26 C25 -0.15(14) no
C26 C21 C22 C23 -31.18(14) no
C21 C22 C23 N1 -62.01(13) no
C21 C22 C23 C25 52.07(14) no
N1 C23 C25 C26 62.65(13) no
C22 C23 C25 C26 -52.35(13) no
C19 C24 C26 C21 -31.15(13) no
C19 C24 C26 C25 78.43(13) no
C23 C25 C26 C21 31.50(13) no
C23 C25 C26 C24 -78.17(12) no
